data_4024303
loop_
_publ_author_name
'Eric Fillion'
'Ashraf Wilsily'
'Dan Fishlock'

_publ_section_title
;
Probing Persistent Intramolecular C-H...X (X = O, S, Br, Cl, and F)
Bonding in Solution Using Benzyl Meldrum's Acid Derivatives
;
_journal_name_full 'Journal of Organic Chemistry'
_journal_page_first 1259
_journal_page_last 1267
_journal_paper_doi 10.1021/jo802311w
_journal_volume 74
_journal_year 2009
_chemical_formula_moiety 'C19 H22 O5'
_chemical_formula_sum 'C19 H22 O5'
_chemical_formula_weight 330.37
_chemical_name_systematic
; 
 ? 
;
_space_group_IT_number 2
_symmetry_cell_setting triclinic
_symmetry_space_group_name_Hall '-P 1'
_symmetry_space_group_name_H-M 'P -1'
_atom_sites_solution_hydrogens geom
_atom_sites_solution_primary direct
_atom_sites_solution_secondary difmap
_audit_creation_method SHELXL-97
_cell_angle_alpha 94.029(5)
_cell_angle_beta 100.953(6)
_cell_angle_gamma 100.439(6)
_cell_formula_units_Z 2
_cell_length_a 6.0581(5)
_cell_length_b 9.1995(10)
_cell_length_c 15.9090(17)
_cell_measurement_reflns_used 2917
_cell_measurement_temperature 150(1)
_cell_measurement_theta_max 25.0
_cell_measurement_theta_min 2.6
_cell_volume 851.03(15)
_computing_cell_refinement 'Denzo-SMN (Otwinowski & Minor, 1997)'
_computing_data_collection 'Collect (Nonius B.V., 1997-2002)'
_computing_data_reduction Denzo-SMN
_computing_molecular_graphics 'PLATON (Spek, 2003)'
_computing_publication_material 'SHELXTL V6.1'
_computing_structure_refinement 'SHELXTL V6.1 (Sheldrick, 2008)'
_computing_structure_solution 'SIR-92 (Altomare et al., 1994)'
_diffrn_ambient_temperature 150(2)
_diffrn_detector_area_resol_mean 9
_diffrn_measured_fraction_theta_full 0.975
_diffrn_measured_fraction_theta_max 0.975
_diffrn_measurement_device_type 'Bruker-Nonius KappaCCD'
_diffrn_measurement_method '\f scans and \w scans with \k offsets'
_diffrn_radiation_monochromator graphite
_diffrn_radiation_source 'fine-focus sealed tube'
_diffrn_radiation_type MoK\a
_diffrn_radiation_wavelength 0.71073
_diffrn_reflns_av_R_equivalents 0.0104
_diffrn_reflns_av_sigmaI/netI 0.0778
_diffrn_reflns_limit_h_max 7
_diffrn_reflns_limit_h_min -7
_diffrn_reflns_limit_k_max 10
_diffrn_reflns_limit_k_min -10
_diffrn_reflns_limit_l_max 18
_diffrn_reflns_limit_l_min -7
_diffrn_reflns_number 2917
_diffrn_reflns_theta_full 25.00
_diffrn_reflns_theta_max 25.00
_diffrn_reflns_theta_min 2.62
_diffrn_standards_number 0
_exptl_absorpt_coefficient_mu 0.093
_exptl_absorpt_correction_T_max 1.019
_exptl_absorpt_correction_T_min 0.640
_exptl_absorpt_correction_type multi-scan
_exptl_absorpt_process_details
;
multi-scan from symmetry-related measurements 
 Sortav (Blessing 1995)
;
_exptl_crystal_colour colourless
_exptl_crystal_density_diffrn 1.289
_exptl_crystal_density_method 'not measured'
_exptl_crystal_description plate
_exptl_crystal_F_000 352
_exptl_crystal_size_max 0.24
_exptl_crystal_size_mid 0.20
_exptl_crystal_size_min 0.12
_refine_diff_density_max 0.274
_refine_diff_density_min -0.265
_refine_diff_density_rms 0.067
_refine_ls_extinction_method none
_refine_ls_goodness_of_fit_ref 1.129
_refine_ls_hydrogen_treatment constr
_refine_ls_matrix_type full
_refine_ls_number_parameters 221
_refine_ls_number_reflns 2917
_refine_ls_number_restraints 0
_refine_ls_restrained_S_all 1.129
_refine_ls_R_factor_all 0.1108
_refine_ls_R_factor_gt 0.0851
_refine_ls_shift/su_max 0.000
_refine_ls_shift/su_mean 0.000
_refine_ls_structure_factor_coef Fsqd
_refine_ls_weighting_details 'calc w=1/[\s^2^(Fo^2^)+(0.0971P)^2^+0.9439P] where P=(Fo^2^+2Fc^2^)/3'
_refine_ls_weighting_scheme calc
_refine_ls_wR_factor_gt 0.2371
_refine_ls_wR_factor_ref 0.2538
_reflns_number_gt 2122
_reflns_number_total 2917
_reflns_threshold_expression I>2\s(I)
_cod_data_source_file jo802311w_si_012.cif
_cod_data_source_block k08204
_cod_depositor_comments
;
The following automatic conversions were performed:
'_symmetry_cell_setting' value 'Triclinic' changed to 'triclinic'
according to '/home/saulius/struct/CIF-dictionaries/cif_core.dic'
dictionary named 'cif_core.dic' version 2.4.1 from 2010-06-29.

Automatic conversion script
Id: cif_fix_enum 1527 2010-12-29 10:47:43Z saulius 
;
_cod_database_code 4024303

loop_
_symmetry_equiv_pos_as_xyz
'x, y, z'
'-x, -y, -z'

loop_
_atom_site_label
_atom_site_type_symbol
_atom_site_fract_x
_atom_site_fract_y
_atom_site_fract_z
_atom_site_U_iso_or_equiv
_atom_site_adp_type
_atom_site_occupancy
_atom_site_symmetry_multiplicity
_atom_site_calc_flag
_atom_site_refinement_flags
_atom_site_disorder_assembly
_atom_site_disorder_group
O1 O 0.7448(6) 0.1142(3) 0.5663(2) 0.0533(8) Uani 1 1 d . . .
O3 O 1.0394(5) 0.3087(4) 0.5519(2) 0.0520(8) Uani 1 1 d . . .
O9 O 1.3103(5) 0.3877(4) 0.6675(2) 0.0575(9) Uani 1 1 d . . .
O10 O 0.7290(6) 0.0406(3) 0.6940(2) 0.0579(9) Uani 1 1 d . . .
O18 O 0.8557(5) 0.5818(3) 0.7315(2) 0.0540(9) Uani 1 1 d . . .
C2 C 0.8059(8) 0.2309(5) 0.5151(3) 0.0519(11) Uani 1 1 d . . .
C4 C 1.1107(8) 0.3357(5) 0.6387(3) 0.0460(10) Uani 1 1 d . . .
C5 C 0.9267(7) 0.2947(4) 0.6896(3) 0.0408(10) Uani 1 1 d . . .
H5 H 0.8171 0.3626 0.6745 0.049 Uiso 1 1 calc R . .
C6 C 0.7930(8) 0.1404(5) 0.6547(3) 0.0469(11) Uani 1 1 d . . .
C7 C 0.8181(10) 0.1559(7) 0.4288(3) 0.0685(15) Uani 1 1 d . . .
H7X H 0.9345 0.0938 0.4370 0.103 Uiso 1 1 calc R . .
H7Y H 0.8594 0.2316 0.3911 0.103 Uiso 1 1 calc R . .
H7Z H 0.6685 0.0935 0.4023 0.103 Uiso 1 1 calc R . .
C8 C 0.6369(9) 0.3352(6) 0.5066(3) 0.0633(14) Uani 1 1 d . . .
H8X H 0.6414 0.3856 0.5634 0.095 Uiso 1 1 calc R . .
H8Y H 0.4818 0.2780 0.4829 0.095 Uiso 1 1 calc R . .
H8Z H 0.6784 0.4093 0.4680 0.095 Uiso 1 1 calc R . .
C11 C 1.0091(7) 0.3233(4) 0.7900(3) 0.0406(10) Uani 1 1 d . . .
C12 C 1.1476(7) 0.4828(5) 0.8169(3) 0.0426(10) Uani 1 1 d . . .
C13 C 1.3558(7) 0.5101(5) 0.8749(3) 0.0450(10) Uani 1 1 d . . .
H13 H 1.4162 0.4280 0.8957 0.054 Uiso 1 1 calc R . .
C14 C 1.4801(8) 0.6532(5) 0.9040(3) 0.0528(12) Uani 1 1 d . . .
H14 H 1.6226 0.6677 0.9438 0.063 Uiso 1 1 calc R . .
C15 C 1.3956(9) 0.7732(5) 0.8750(3) 0.0561(12) Uani 1 1 d . . .
H15 H 1.4799 0.8712 0.8945 0.067 Uiso 1 1 calc R . .
C16 C 1.1866(8) 0.7516(5) 0.8171(3) 0.0529(12) Uani 1 1 d . . .
H16 H 1.1278 0.8346 0.7971 0.063 Uiso 1 1 calc R . .
C17 C 1.0639(8) 0.6083(5) 0.7886(3) 0.0446(10) Uani 1 1 d . . .
C19 C 0.7371(9) 0.7017(5) 0.7176(3) 0.0548(12) Uani 1 1 d . . .
H19X H 0.5772 0.6620 0.6889 0.082 Uiso 1 1 calc R . .
H19Y H 0.8111 0.7684 0.6812 0.082 Uiso 1 1 calc R . .
H19Z H 0.7418 0.7569 0.7731 0.082 Uiso 1 1 calc R . .
C20 C 0.7954(7) 0.3059(5) 0.8308(3) 0.0452(10) Uani 1 1 d . . .
H20X H 0.7213 0.3925 0.8212 0.054 Uiso 1 1 calc R . .
H20Y H 0.6838 0.2154 0.8026 0.054 Uiso 1 1 calc R . .
C21 C 0.8601(8) 0.2946(5) 0.9269(3) 0.0503(11) Uani 1 1 d . . .
H21X H 0.9767 0.3831 0.9548 0.060 Uiso 1 1 calc R . .
H21Y H 0.7231 0.2921 0.9526 0.060 Uiso 1 1 calc R . .
C22 C 0.9550(8) 0.1552(5) 0.9427(3) 0.0529(12) Uani 1 1 d . . .
H22X H 1.0293 0.1608 1.0043 0.063 Uiso 1 1 calc R . .
H22Y H 0.8275 0.0675 0.9296 0.063 Uiso 1 1 calc R . .
C23 C 1.1258(8) 0.1368(5) 0.8882(3) 0.0497(11) Uani 1 1 d . . .
H23 H 1.2223 0.0678 0.9029 0.060 Uiso 1 1 calc R . .
C24 C 1.1518(8) 0.2096(5) 0.8211(3) 0.0460(11) Uani 1 1 d . . .
H24 H 1.2654 0.1901 0.7905 0.055 Uiso 1 1 calc R . .

loop_
_atom_site_aniso_label
_atom_site_aniso_U_11
_atom_site_aniso_U_22
_atom_site_aniso_U_33
_atom_site_aniso_U_23
_atom_site_aniso_U_13
_atom_site_aniso_U_12
O1 0.062(2) 0.0410(17) 0.0521(19) -0.0014(14) 0.0094(16) 0.0035(15)
O3 0.0488(18) 0.057(2) 0.0495(18) -0.0002(14) 0.0127(14) 0.0073(15)
O9 0.0459(19) 0.064(2) 0.058(2) -0.0067(16) 0.0147(15) 0.0008(16)
O10 0.069(2) 0.0364(18) 0.063(2) 0.0078(15) 0.0053(17) 0.0031(15)
O18 0.0562(19) 0.0357(17) 0.067(2) 0.0008(14) -0.0010(16) 0.0186(14)
C2 0.047(3) 0.053(3) 0.052(3) 0.003(2) 0.010(2) 0.004(2)
C4 0.052(3) 0.035(2) 0.052(3) 0.0009(19) 0.014(2) 0.011(2)
C5 0.040(2) 0.033(2) 0.052(2) 0.0014(18) 0.0116(19) 0.0111(17)
C6 0.046(2) 0.034(2) 0.061(3) 0.001(2) 0.008(2) 0.0125(19)
C7 0.070(3) 0.078(4) 0.055(3) -0.005(3) 0.015(3) 0.009(3)
C8 0.064(3) 0.073(4) 0.058(3) 0.012(3) 0.014(2) 0.023(3)
C11 0.043(2) 0.031(2) 0.049(2) 0.0006(17) 0.0106(19) 0.0106(17)
C12 0.045(2) 0.040(2) 0.045(2) -0.0030(18) 0.0136(19) 0.0117(19)
C13 0.043(2) 0.043(2) 0.050(3) -0.0004(19) 0.012(2) 0.0107(19)
C14 0.048(3) 0.051(3) 0.057(3) -0.005(2) 0.015(2) 0.006(2)
C15 0.059(3) 0.041(3) 0.064(3) -0.012(2) 0.016(2) 0.002(2)
C16 0.060(3) 0.037(2) 0.063(3) -0.001(2) 0.017(2) 0.010(2)
C17 0.048(2) 0.038(2) 0.049(2) -0.0005(18) 0.011(2) 0.0126(19)
C19 0.063(3) 0.042(3) 0.067(3) 0.009(2) 0.018(2) 0.024(2)
C20 0.043(2) 0.040(2) 0.057(3) 0.0058(19) 0.015(2) 0.0143(19)
C21 0.053(3) 0.045(3) 0.056(3) 0.005(2) 0.015(2) 0.014(2)
C22 0.058(3) 0.041(3) 0.056(3) 0.010(2) 0.006(2) 0.007(2)
C23 0.055(3) 0.034(2) 0.059(3) 0.003(2) 0.002(2) 0.017(2)
C24 0.045(2) 0.038(2) 0.057(3) 0.000(2) 0.011(2) 0.0143(19)

loop_
_atom_type_symbol
_atom_type_description
_atom_type_scat_dispersion_real
_atom_type_scat_dispersion_imag
_atom_type_scat_source
C C 0.0033 0.0016 'International Tables Vol C Tables 4.2.6.8 and 6.1.1.4'
H H 0.0000 0.0000 'International Tables Vol C Tables 4.2.6.8 and 6.1.1.4'
O O 0.0106 0.0060 'International Tables Vol C Tables 4.2.6.8 and 6.1.1.4'

loop_
_geom_angle_atom_site_label_1
_geom_angle_atom_site_label_2
_geom_angle_atom_site_label_3
_geom_angle
_geom_angle_site_symmetry_1
_geom_angle_site_symmetry_3
_geom_angle_publ_flag
C6 O1 C2 120.5(3) . . ?
C4 O3 C2 119.7(3) . . ?
C17 O18 C19 118.8(3) . . ?
O1 C2 O3 108.7(4) . . ?
O1 C2 C7 106.4(4) . . ?
O3 C2 C7 104.9(4) . . ?
O1 C2 C8 111.9(4) . . ?
O3 C2 C8 112.2(4) . . ?
C7 C2 C8 112.3(5) . . ?
O9 C4 O3 118.2(4) . . ?
O9 C4 C5 126.6(4) . . ?
O3 C4 C5 115.2(4) . . ?
C4 C5 C6 108.4(3) . . ?
C4 C5 C11 115.4(3) . . ?
C6 C5 C11 115.8(4) . . ?
O10 C6 O1 117.5(4) . . ?
O10 C6 C5 128.2(4) . . ?
O1 C6 C5 114.2(4) . . ?
C24 C11 C12 110.9(4) . . ?
C24 C11 C20 109.4(4) . . ?
C12 C11 C20 108.0(3) . . ?
C24 C11 C5 109.5(3) . . ?
C12 C11 C5 110.6(3) . . ?
C20 C11 C5 108.3(3) . . ?
C13 C12 C17 116.7(4) . . ?
C13 C12 C11 120.9(4) . . ?
C17 C12 C11 122.3(4) . . ?
C12 C13 C14 122.5(4) . . ?
C15 C14 C13 119.6(5) . . ?
C14 C15 C16 120.0(4) . . ?
C17 C16 C15 119.9(4) . . ?
O18 C17 C16 121.8(4) . . ?
O18 C17 C12 116.9(4) . . ?
C16 C17 C12 121.3(4) . . ?
C21 C20 C11 110.9(4) . . ?
C22 C21 C20 110.3(4) . . ?
C23 C22 C21 111.3(4) . . ?
C24 C23 C22 124.6(4) . . ?
C23 C24 C11 123.5(4) . . ?

loop_
_geom_bond_atom_site_label_1
_geom_bond_atom_site_label_2
_geom_bond_distance
_geom_bond_site_symmetry_2
_geom_bond_publ_flag
O1 C6 1.375(6) . ?
O1 C2 1.430(6) . ?
O3 C4 1.357(5) . ?
O3 C2 1.455(6) . ?
O9 C4 1.204(6) . ?
O10 C6 1.195(5) . ?
O18 C17 1.378(5) . ?
O18 C19 1.429(5) . ?
C2 C7 1.514(7) . ?
C2 C8 1.520(7) . ?
C4 C5 1.508(6) . ?
C5 C6 1.510(6) . ?
C5 C11 1.569(6) . ?
C11 C24 1.525(6) . ?
C11 C12 1.539(6) . ?
C11 C20 1.543(6) . ?
C12 C13 1.385(6) . ?
C12 C17 1.410(6) . ?
C13 C14 1.391(6) . ?
C14 C15 1.371(7) . ?
C15 C16 1.389(7) . ?
C16 C17 1.389(6) . ?
C20 C21 1.520(6) . ?
C21 C22 1.515(6) . ?
C22 C23 1.495(7) . ?
C23 C24 1.318(7) . ?

loop_
_geom_hbond_atom_site_label_D
_geom_hbond_atom_site_label_H
_geom_hbond_atom_site_label_A
_geom_hbond_distance_DH
_geom_hbond_distance_HA
_geom_hbond_distance_DA
_geom_hbond_angle_DHA
_geom_hbond_site_symmetry_A
C19 H19A O9 0.98 2.70 3.442(6) 132.9 1_455
